data_4067390
loop_
_publ_author_name
'Yeh, Wen-Yann'
'Tsai, Kune-You'

_publ_section_title
;
 Complexation and C&#x2212;H/C&#x2212;P Bond Activation of the (PPh2)C60H
 Molecule on Triosmium Carbonyl Clusters
;
_journal_issue 3
_journal_name_full Organometallics
_journal_page_first 604
_journal_paper_doi 10.1021/om900914a
_journal_volume 29
_journal_year 2010
_chemical_formula_moiety 'C84 H11 O11 Os3 P S2'
_chemical_formula_sum 'C84 H11 O11 Os3 P S2'
_chemical_formula_weight 1861.62
_chemical_name_systematic
;
 ?
;
_space_group_IT_number 2
_symmetry_cell_setting triclinic
_symmetry_space_group_name_Hall '-P 1'
_symmetry_space_group_name_H-M 'P -1'
_atom_sites_solution_hydrogens geom
_atom_sites_solution_primary direct
_atom_sites_solution_secondary difmap
_audit_creation_method SHELXL-97
_cell_angle_alpha 100.7800(10)
_cell_angle_beta 99.9110(10)
_cell_angle_gamma 107.0880(10)
_cell_formula_units_Z 2
_cell_length_a 13.5272(2)
_cell_length_b 14.7670(3)
_cell_length_c 15.3027(4)
_cell_measurement_reflns_used 15263
_cell_measurement_temperature 293(2)
_cell_measurement_theta_max 25.028
_cell_measurement_theta_min 2.037
_cell_volume 2785.10(10)
_computing_cell_refinement 'HKL Scalepack (Otwinowski & Minor 1997)'
_computing_data_collection 'Collect (Nonius BV, 1997-2000)'
_computing_data_reduction 'HKL Denzo and Scalepack'
_computing_molecular_graphics 'Ortep-3 for Windows (Farrugia, 1997)'
_computing_publication_material 'WinGX publication routines (Farrugia, 1999)'
_computing_structure_refinement 'SHELXL-97 (Sheldrick, 1997)'
_computing_structure_solution 'SHELXS-86 (Sheldrick, 1986)'
_diffrn_ambient_temperature 293(2)
_diffrn_detector_area_resol_mean 9
_diffrn_measured_fraction_theta_full 0.997
_diffrn_measured_fraction_theta_max 0.997
_diffrn_measurement_device_type KappaCCD
_diffrn_measurement_method 'CCD rotation images, thick slices'
_diffrn_radiation_monochromator graphite
_diffrn_radiation_source 'fine-focus sealed tube'
_diffrn_radiation_type MoK\a
_diffrn_radiation_wavelength 0.71073
_diffrn_reflns_av_R_equivalents 0.0881
_diffrn_reflns_av_sigmaI/netI 0.1366
_diffrn_reflns_limit_h_max 16
_diffrn_reflns_limit_h_min -14
_diffrn_reflns_limit_k_max 17
_diffrn_reflns_limit_k_min -17
_diffrn_reflns_limit_l_max 17
_diffrn_reflns_limit_l_min -18
_diffrn_reflns_number 24107
_diffrn_reflns_theta_full 24.99
_diffrn_reflns_theta_max 24.99
_diffrn_reflns_theta_min 2.27
_exptl_absorpt_coefficient_mu 7.009
_exptl_absorpt_correction_T_max 0.5329
_exptl_absorpt_correction_T_min 0.3914
_exptl_absorpt_correction_type multi-scan
_exptl_absorpt_process_details
;
 ?
;
_exptl_crystal_colour brown-yellow(dark)
_exptl_crystal_density_diffrn 2.220
_exptl_crystal_density_method 'not measured'
_exptl_crystal_description prism
_exptl_crystal_F_000 1756
_exptl_crystal_size_max 0.23
_exptl_crystal_size_mid 0.11
_exptl_crystal_size_min 0.03
_refine_diff_density_max 1.267
_refine_diff_density_min -1.675
_refine_diff_density_rms 0.345
_refine_ls_extinction_method none
_refine_ls_goodness_of_fit_ref 1.060
_refine_ls_hydrogen_treatment fixed
_refine_ls_matrix_type full
_refine_ls_number_parameters 881
_refine_ls_number_reflns 9756
_refine_ls_number_restraints 0
_refine_ls_restrained_S_all 1.060
_refine_ls_R_factor_all 0.1355
_refine_ls_R_factor_gt 0.0689
_refine_ls_shift/su_max 0.000
_refine_ls_shift/su_mean 0.000
_refine_ls_structure_factor_coef Fsqd
_refine_ls_weighting_details 'calc w=1/[\s^2^(Fo^2^)+(0.0826P)^2^+0.0000P] where P=(Fo^2^+2Fc^2^)/3'
_refine_ls_weighting_scheme calc
_refine_ls_wR_factor_gt 0.1545
_refine_ls_wR_factor_ref 0.1867
_reflns_number_gt 5791
_reflns_number_total 9756
_reflns_threshold_expression >2sigma(I)
_cod_data_source_file om900914a_si_003.cif
_cod_data_source_block 9919
_cod_database_code 4067390

loop_
_symmetry_equiv_pos_as_xyz
'x, y, z'
'-x, -y, -z'

loop_
_atom_site_label
_atom_site_type_symbol
_atom_site_fract_x
_atom_site_fract_y
_atom_site_fract_z
_atom_site_U_iso_or_equiv
_atom_site_adp_type
_atom_site_occupancy
_atom_site_symmetry_multiplicity
_atom_site_calc_flag
_atom_site_refinement_flags
Os1 Os -0.10285(6) 0.17849(5) 0.20710(4) 0.0371(2) Uani 1 1 d .
Os2 Os 0.05084(6) 0.26780(6) 0.11191(5) 0.0519(2) Uani 1 1 d .
Os3 Os -0.14597(6) 0.30943(5) 0.09650(5) 0.0481(2) Uani 1 1 d .
S1 S 0.0793(7) -0.2726(8) 0.1962(5) 0.140(3) Uani 1 1 d .
S2 S 0.2067(9) -0.0587(7) 0.2786(5) 0.155(4) Uani 1 1 d .
P1 P -0.2483(3) 0.1400(3) 0.2757(3) 0.0328(10) Uani 1 1 d .
O1 O 0.0164(13) 0.3558(11) 0.3748(10) 0.087(5) Uani 1 1 d .
O2 O 0.0393(11) 0.0768(10) 0.2905(10) 0.082(5) Uani 1 1 d .
O3 O -0.2009(11) -0.0005(10) 0.0413(8) 0.064(4) Uani 1 1 d .
O4 O 0.2156(16) 0.1806(18) 0.1815(14) 0.168(10) Uani 1 1 d .
O5 O -0.0422(12) 0.0901(11) -0.0562(10) 0.076(4) Uani 1 1 d .
O6 O 0.1595(16) 0.3912(13) -0.0038(13) 0.119(5) Uani 1 1 d .
O7 O 0.1589(15) 0.4441(13) 0.2766(12) 0.119(5) Uani 1 1 d .
O8 O -0.2629(11) 0.1273(10) -0.0615(8) 0.063(4) Uani 1 1 d .
O9 O -0.1071(15) 0.4308(14) -0.0401(13) 0.116(6) Uani 1 1 d .
O10 O -0.0483(14) 0.4865(12) 0.2589(12) 0.106(5) Uani 1 1 d .
O11 O -0.3568(15) 0.3297(11) 0.1152(11) 0.106(5) Uani 1 1 d .
C1 C -0.0267(17) 0.2945(16) 0.3137(15) 0.065(6) Uani 1 1 d .
C2 C -0.0132(14) 0.1134(13) 0.2637(11) 0.047(5) Uani 1 1 d .
C3 C -0.1686(14) 0.0668(14) 0.0996(11) 0.046(5) Uani 1 1 d .
C4 C 0.1549(17) 0.209(2) 0.1536(15) 0.094(8) Uani 1 1 d .
C5 C -0.0109(16) 0.1548(15) 0.0057(14) 0.056(5) Uani 1 1 d .
C6 C 0.1200(19) 0.3455(17) 0.0386(15) 0.076(7) Uani 1 1 d .
C7 C 0.1164(18) 0.3770(14) 0.2171(15) 0.075(7) Uani 1 1 d .
C8 C -0.2157(15) 0.1931(14) -0.0011(11) 0.047(5) Uani 1 1 d .
C9 C -0.117(2) 0.3882(14) 0.0136(15) 0.081(8) Uani 1 1 d .
C10 C -0.080(2) 0.4156(18) 0.1987(15) 0.086(8) Uani 1 1 d .
C11 C -0.2813(15) 0.3192(11) 0.1102(11) 0.043(4) Uani 1 1 d .
C12 C -0.2172(13) 0.2280(10) 0.3873(9) 0.035(4) Uani 1 1 d .
C13 C -0.2303(15) 0.3167(13) 0.3935(11) 0.053(5) Uani 1 1 d .
H13 H -0.2668 0.3286 0.3420 0.063 Uiso 1 1 calc R
C14 C -0.1912(14) 0.3892(13) 0.4739(11) 0.053(4) Uani 1 1 d .
H14 H -0.1984 0.4504 0.4768 0.064 Uiso 1 1 calc R
C15 C -0.1419(16) 0.3686(15) 0.5490(11) 0.066(6) Uani 1 1 d .
H15 H -0.1184 0.4166 0.6040 0.079 Uiso 1 1 calc R
C16 C -0.1243(15) 0.2823(13) 0.5493(11) 0.053(4) Uani 1 1 d .
H16 H -0.0896 0.2713 0.6022 0.064 Uiso 1 1 calc R
C17 C -0.1609(13) 0.2124(13) 0.4670(11) 0.048(5) Uani 1 1 d .
H17 H -0.1483 0.1533 0.4636 0.058 Uiso 1 1 calc R
C18 C -0.3783(13) 0.1391(11) 0.2198(10) 0.038(4) Uani 1 1 d .
C19 C -0.4152(14) 0.1073(11) 0.1243(11) 0.043(4) Uani 1 1 d .
H19 H -0.3696 0.0926 0.0892 0.051 Uiso 1 1 calc R
C20 C -0.5151(13) 0.0975(11) 0.0820(11) 0.040(4) Uani 1 1 d .
H20 H -0.5389 0.0710 0.0189 0.048 Uiso 1 1 calc R
C21 C -0.5815(15) 0.1255(13) 0.1291(12) 0.055(5) Uani 1 1 d .
H21 H -0.6479 0.1238 0.0984 0.066 Uiso 1 1 calc R
C22 C -0.5499(14) 0.1560(15) 0.2214(14) 0.068(6) Uani 1 1 d .
H22 H -0.5969 0.1707 0.2550 0.082 Uiso 1 1 calc R
C23 C -0.4488(14) 0.1655(12) 0.2660(11) 0.046(4) Uani 1 1 d .
H23 H -0.4271 0.1905 0.3293 0.055 Uiso 1 1 calc R
C24 C -0.2945(13) 0.0117(11) 0.3007(9) 0.035(4) Uani 1 1 d .
C25 C -0.3580(13) -0.0616(12) 0.2087(10) 0.035(4) Uani 1 1 d .
C26 C -0.4637(16) -0.1073(12) 0.1876(10) 0.044(5) Uani 1 1 d .
C27 C -0.5274(14) -0.1048(12) 0.2567(11) 0.041(4) Uani 1 1 d .
C28 C -0.4754(13) -0.0564(11) 0.3455(12) 0.039(4) Uani 1 1 d .
C29 C -0.3612(14) 0.0110(11) 0.3760(11) 0.042(4) Uani 1 1 d .
H29 H -0.3612 0.0778 0.3977 0.050 Uiso 1 1 calc R
C30 C -0.3201(14) -0.0223(10) 0.4594(9) 0.036(4) Uani 1 1 d .
C31 C -0.2220(14) -0.0356(12) 0.4771(11) 0.043(4) Uani 1 1 d .
C32 C -0.1620(15) -0.0403(11) 0.4072(11) 0.047(5) Uani 1 1 d .
C33 C -0.2008(11) -0.0259(9) 0.3241(10) 0.028(3) Uani 1 1 d .
C34 C -0.1953(12) -0.0889(10) 0.2426(11) 0.036(4) Uani 1 1 d .
C35 C -0.2917(13) -0.1111(10) 0.1735(10) 0.032(4) Uani 1 1 d .
C36 C -0.3375(15) -0.2031(12) 0.1088(10) 0.044(5) Uani 1 1 d .
C37 C -0.4500(15) -0.2480(12) 0.0865(10) 0.045(3) Uani 1 1 d .
C38 C -0.5131(16) -0.2020(12) 0.1232(10) 0.045(3) Uani 1 1 d .
C39 C -0.5971(16) -0.2552(13) 0.1558(11) 0.053(5) Uani 1 1 d .
C40 C -0.6103(15) -0.1978(13) 0.2366(14) 0.054(5) Uani 1 1 d .
C41 C -0.6400(14) -0.2421(15) 0.3057(15) 0.057(5) Uani 1 1 d .
C42 C -0.5855(16) -0.1900(15) 0.3977(15) 0.057(5) Uani 1 1 d .
C43 C -0.5067(16) -0.1015(12) 0.4151(11) 0.044(5) Uani 1 1 d .
C44 C -0.4086(17) -0.0807(12) 0.4871(12) 0.050(5) Uani 1 1 d .
C45 C -0.399(2) -0.1505(14) 0.5379(11) 0.060(6) Uani 1 1 d .
C46 C -0.2948(19) -0.1623(15) 0.5552(11) 0.060(6) Uani 1 1 d .
C47 C -0.2121(16) -0.1112(13) 0.5266(10) 0.046(5) Uani 1 1 d .
C48 C -0.1442(14) -0.1590(13) 0.4855(11) 0.050(5) Uani 1 1 d .
C49 C -0.1129(14) -0.1133(13) 0.4122(13) 0.050(5) Uani 1 1 d .
C50 C -0.1060(13) -0.1737(13) 0.3343(14) 0.051(5) Uani 1 1 d .
C51 C -0.1461(13) -0.1594(12) 0.2473(12) 0.045(4) Uani 1 1 d .
C52 C -0.1976(17) -0.2556(12) 0.1800(13) 0.052(5) Uani 1 1 d .
C53 C -0.2857(19) -0.2753(12) 0.1142(12) 0.050(5) Uani 1 1 d .
C54 C -0.3667(18) -0.3688(11) 0.0950(12) 0.055(6) Uani 1 1 d .
C55 C -0.4691(17) -0.3531(13) 0.0751(10) 0.051(5) Uani 1 1 d .
C56 C -0.5550(17) -0.4081(13) 0.1031(12) 0.056(5) Uani 1 1 d .
C57 C -0.6203(15) -0.3582(13) 0.1436(11) 0.052(5) Uani 1 1 d .
C58 C -0.6525(15) -0.4010(14) 0.2174(16) 0.068(6) Uani 1 1 d .
C59 C -0.6593(15) -0.3429(13) 0.3000(16) 0.062(6) Uani 1 1 d .
C60 C -0.6170(16) -0.3567(15) 0.3862(13) 0.058(5) Uani 1 1 d .
C61 C -0.5708(18) -0.2625(14) 0.4515(13) 0.057(5) Uani 1 1 d .
C62 C -0.4801(18) -0.2425(15) 0.5154(13) 0.056(5) Uani 1 1 d .
C63 C -0.427(2) -0.3149(17) 0.5243(13) 0.068(6) Uani 1 1 d .
C64 C -0.3170(19) -0.2680(15) 0.5465(11) 0.055(5) Uani 1 1 d .
C65 C -0.2527(19) -0.3120(17) 0.5098(13) 0.066(6) Uani 1 1 d .
C66 C -0.1618(16) -0.2586(13) 0.4765(12) 0.050(5) Uani 1 1 d .
C67 C -0.1561(18) -0.3174(17) 0.3959(16) 0.070(7) Uani 1 1 d .
C68 C -0.1255(15) -0.2755(14) 0.3246(15) 0.060(6) Uani 1 1 d .
C69 C -0.1821(16) -0.3303(13) 0.2293(14) 0.053(5) Uani 1 1 d .
C70 C -0.260(2) -0.4174(15) 0.2111(15) 0.064(6) Uani 1 1 d .
C71 C -0.293(2) -0.4619(16) 0.2841(15) 0.063(6) Uani 1 1 d .
C72 C -0.2391(18) -0.4113(16) 0.3702(17) 0.068(6) Uani 1 1 d .
C73 C -0.2980(19) -0.4065(16) 0.4468(13) 0.061(6) Uani 1 1 d .
C74 C -0.4082(18) -0.4552(14) 0.4196(16) 0.063(6) Uani 1 1 d .
C75 C -0.477(2) -0.4075(17) 0.4610(16) 0.076(7) Uani 1 1 d .
C76 C -0.5740(17) -0.4278(13) 0.3895(13) 0.054(5) Uani 1 1 d .
C77 C -0.5628(17) -0.4886(13) 0.3086(15) 0.064(6) Uani 1 1 d .
C78 C -0.4615(19) -0.5051(12) 0.3259(14) 0.058(6) Uani 1 1 d .
C79 C -0.404(2) -0.5073(13) 0.2608(14) 0.059(6) Uani 1 1 d .
C80 C -0.4432(17) -0.4937(12) 0.1719(13) 0.053(5) Uani 1 1 d .
C81 C -0.3560(18) -0.4392(13) 0.1413(13) 0.053(5) Uani 1 1 d .
C82 C -0.5432(19) -0.4807(13) 0.1530(13) 0.066(6) Uani 1 1 d .
C83 C -0.6024(14) -0.4756(12) 0.2231(14) 0.055(5) Uani 1 1 d .
C84 C 0.141(2) -0.159(2) 0.2434(16) 0.083(7) Uiso 1 1 d .

loop_
_atom_site_aniso_label
_atom_site_aniso_U_11
_atom_site_aniso_U_22
_atom_site_aniso_U_33
_atom_site_aniso_U_23
_atom_site_aniso_U_13
_atom_site_aniso_U_12
Os1 0.0306(4) 0.0417(4) 0.0354(4) 0.0066(3) 0.0054(3) 0.0104(3)
Os2 0.0364(5) 0.0608(5) 0.0569(5) 0.0116(4) 0.0184(4) 0.0119(4)
Os3 0.0436(5) 0.0430(5) 0.0550(5) 0.0123(4) 0.0058(4) 0.0143(4)
S1 0.094(7) 0.221(10) 0.102(6) 0.055(6) 0.032(5) 0.036(7)
S2 0.192(11) 0.166(9) 0.105(6) -0.027(6) 0.003(6) 0.114(9)
P1 0.034(3) 0.036(2) 0.029(2) 0.0098(18) 0.0059(19) 0.013(2)
O1 0.090(13) 0.071(11) 0.063(10) -0.023(8) 0.025(9) -0.006(9)
O2 0.041(9) 0.095(11) 0.109(11) 0.035(9) -0.017(8) 0.040(9)
O3 0.077(11) 0.068(9) 0.028(7) -0.001(6) 0.009(7) 0.006(8)
O4 0.097(17) 0.25(3) 0.18(2) 0.043(18) -0.010(15) 0.124(19)
O5 0.077(12) 0.076(11) 0.065(10) 0.000(8) 0.020(8) 0.019(9)
O6 0.112(12) 0.091(10) 0.122(11) -0.002(8) 0.067(9) -0.014(8)
O7 0.112(12) 0.091(10) 0.122(11) -0.002(8) 0.067(9) -0.014(8)
O8 0.079(11) 0.069(9) 0.038(7) 0.018(7) 0.006(7) 0.024(8)
O9 0.098(15) 0.140(17) 0.143(16) 0.088(14) 0.038(12) 0.049(13)
O10 0.092(10) 0.080(8) 0.126(10) -0.015(7) -0.017(8) 0.049(8)
O11 0.092(10) 0.080(8) 0.126(10) -0.015(7) -0.017(8) 0.049(8)
C1 0.053(15) 0.067(15) 0.078(15) 0.018(12) 0.029(12) 0.020(12)
C2 0.034(11) 0.056(12) 0.035(10) 0.007(9) -0.001(8) 0.002(10)
C3 0.034(11) 0.080(14) 0.021(9) 0.019(9) 0.010(8) 0.006(10)
C4 0.031(13) 0.17(3) 0.090(17) 0.042(17) 0.014(12) 0.044(16)
C5 0.048(13) 0.065(14) 0.069(14) 0.031(11) 0.038(11) 0.017(11)
C6 0.073(18) 0.093(18) 0.076(15) 0.000(13) 0.041(13) 0.047(15)
C7 0.070(17) 0.044(12) 0.084(16) -0.010(11) 0.038(13) -0.013(11)
C8 0.050(13) 0.067(13) 0.029(10) 0.005(9) 0.000(9) 0.034(11)
C9 0.10(2) 0.039(12) 0.072(15) 0.006(11) -0.035(14) 0.009(12)
C10 0.081(19) 0.091(18) 0.085(17) 0.006(14) -0.004(14) 0.054(16)
C11 0.042(12) 0.024(9) 0.046(10) 0.000(8) -0.005(9) 0.002(8)
C12 0.048(11) 0.028(9) 0.023(8) -0.002(7) 0.002(7) 0.015(8)
C13 0.071(15) 0.060(12) 0.038(10) 0.012(9) 0.011(9) 0.038(11)
C14 0.053(9) 0.056(9) 0.036(8) -0.012(6) -0.002(6) 0.018(7)
C15 0.060(15) 0.080(15) 0.031(10) -0.029(10) 0.001(10) 0.020(12)
C16 0.053(9) 0.056(9) 0.036(8) -0.012(6) -0.002(6) 0.018(7)
C17 0.030(11) 0.062(12) 0.047(11) 0.016(9) 0.000(8) 0.011(9)
C18 0.035(11) 0.046(10) 0.030(9) -0.001(7) 0.005(8) 0.018(9)
C19 0.034(11) 0.048(11) 0.048(11) 0.011(8) 0.012(9) 0.016(9)
C20 0.034(11) 0.040(10) 0.039(10) 0.014(8) -0.005(8) 0.005(8)
C21 0.033(12) 0.071(13) 0.049(12) 0.006(10) -0.011(9) 0.017(10)
C22 0.024(11) 0.107(17) 0.076(15) 0.008(12) 0.011(10) 0.038(12)
C23 0.043(12) 0.050(11) 0.044(10) 0.015(8) 0.005(9) 0.017(10)
C24 0.047(11) 0.035(9) 0.016(8) -0.008(7) 0.000(7) 0.017(8)
C25 0.032(10) 0.047(10) 0.042(10) 0.034(8) 0.017(8) 0.017(9)
C26 0.064(14) 0.040(10) 0.029(9) 0.008(8) -0.007(9) 0.031(10)
C27 0.038(11) 0.041(10) 0.048(11) 0.019(9) -0.002(9) 0.020(9)
C28 0.028(10) 0.024(9) 0.070(12) 0.009(8) 0.016(9) 0.014(8)
C29 0.058(13) 0.027(9) 0.054(11) 0.015(8) 0.037(9) 0.017(9)
C30 0.055(12) 0.026(9) 0.017(8) -0.007(7) 0.007(8) 0.011(9)
C31 0.042(12) 0.039(10) 0.038(10) -0.009(8) -0.002(8) 0.016(9)
C32 0.052(13) 0.028(9) 0.041(10) -0.006(8) 0.001(9) -0.001(9)
C33 0.015(8) 0.013(7) 0.040(9) -0.007(7) 0.000(7) -0.008(6)
C34 0.024(9) 0.021(8) 0.061(11) 0.013(8) 0.020(8) -0.003(7)
C35 0.039(10) 0.016(8) 0.034(9) 0.010(7) 0.007(8) -0.001(7)
C36 0.072(14) 0.041(10) 0.025(9) 0.014(8) 0.021(9) 0.020(10)
C37 0.060(10) 0.039(8) 0.017(6) -0.003(5) -0.011(6) 0.008(7)
C38 0.060(10) 0.039(8) 0.017(6) -0.003(5) -0.011(6) 0.008(7)
C39 0.062(15) 0.049(12) 0.044(11) 0.011(9) -0.015(10) 0.029(11)
C40 0.032(11) 0.041(11) 0.079(14) -0.004(10) 0.003(10) 0.015(9)
C41 0.021(10) 0.073(15) 0.096(16) 0.032(13) 0.030(11) 0.027(10)
C42 0.038(12) 0.064(14) 0.084(15) 0.018(12) 0.040(11) 0.026(11)
C43 0.059(13) 0.034(10) 0.042(10) -0.009(8) 0.032(10) 0.018(10)
C44 0.081(16) 0.030(10) 0.051(11) 0.000(9) 0.039(11) 0.028(10)
C45 0.11(2) 0.050(12) 0.029(10) -0.001(9) 0.044(11) 0.028(13)
C46 0.092(19) 0.076(15) 0.025(10) 0.027(10) 0.024(11) 0.033(14)
C47 0.058(13) 0.059(12) 0.016(8) 0.010(8) -0.016(8) 0.024(11)
C48 0.041(12) 0.061(13) 0.032(10) 0.010(9) -0.015(8) 0.009(10)
C49 0.030(11) 0.053(12) 0.074(13) 0.026(10) 0.006(9) 0.025(9)
C50 0.012(9) 0.057(12) 0.088(15) 0.029(11) 0.014(9) 0.011(9)
C51 0.026(10) 0.046(11) 0.071(13) 0.012(10) 0.033(9) 0.014(9)
C52 0.080(16) 0.042(11) 0.058(12) 0.011(10) 0.057(12) 0.034(11)
C53 0.101(18) 0.030(10) 0.036(10) 0.009(8) 0.047(11) 0.027(11)
C54 0.100(18) 0.019(9) 0.055(11) 0.002(8) 0.040(11) 0.028(11)
C55 0.073(16) 0.053(12) 0.020(9) -0.003(8) 0.001(9) 0.025(12)
C56 0.061(15) 0.040(11) 0.051(12) 0.005(9) -0.001(11) 0.007(11)
C57 0.041(12) 0.052(12) 0.036(10) 0.006(9) -0.018(9) -0.004(10)
C58 0.028(12) 0.049(13) 0.121(19) 0.029(13) 0.000(12) 0.008(10)
C59 0.036(12) 0.033(11) 0.113(18) 0.004(12) 0.024(12) 0.008(9)
C60 0.057(14) 0.065(14) 0.065(13) 0.039(12) 0.046(11) 0.006(11)
C61 0.069(16) 0.049(12) 0.054(12) 0.006(10) 0.046(11) 0.009(11)
C62 0.071(16) 0.070(15) 0.055(13) 0.035(11) 0.046(12) 0.037(13)
C63 0.11(2) 0.071(16) 0.036(11) 0.037(11) 0.027(12) 0.034(16)
C64 0.080(17) 0.061(14) 0.023(9) 0.027(9) 0.004(10) 0.020(13)
C65 0.075(17) 0.081(16) 0.047(12) 0.027(12) -0.005(12) 0.038(14)
C66 0.058(14) 0.058(13) 0.048(11) 0.037(10) 0.002(10) 0.033(11)
C67 0.073(17) 0.077(16) 0.102(18) 0.055(15) 0.031(14) 0.062(15)
C68 0.043(12) 0.066(14) 0.107(17) 0.042(13) 0.039(12) 0.049(11)
C69 0.048(13) 0.035(11) 0.090(15) 0.018(11) 0.036(11) 0.023(10)
C70 0.095(19) 0.053(13) 0.078(15) 0.020(12) 0.062(14) 0.048(14)
C71 0.10(2) 0.060(14) 0.063(14) 0.021(12) 0.025(14) 0.064(15)
C72 0.066(16) 0.064(15) 0.114(19) 0.052(14) 0.031(14) 0.056(14)
C73 0.087(18) 0.072(15) 0.061(13) 0.046(12) 0.033(13) 0.056(15)
C74 0.063(16) 0.052(13) 0.093(17) 0.052(12) 0.031(13) 0.021(12)
C75 0.12(2) 0.066(15) 0.076(16) 0.052(13) 0.052(16) 0.040(16)
C76 0.067(15) 0.035(11) 0.058(13) 0.025(10) 0.028(11) 0.001(10)
C77 0.064(16) 0.027(10) 0.094(17) 0.020(11) 0.009(13) 0.008(10)
C78 0.093(18) 0.028(10) 0.068(14) 0.029(10) 0.038(13) 0.024(11)
C79 0.090(19) 0.040(11) 0.065(14) 0.020(10) 0.033(13) 0.034(12)
C80 0.067(15) 0.029(10) 0.073(13) 0.006(9) 0.030(11) 0.025(10)
C81 0.073(16) 0.037(11) 0.064(13) 0.010(10) 0.041(12) 0.028(11)
C82 0.088(19) 0.032(11) 0.061(13) -0.011(10) 0.012(12) 0.012(11)
C83 0.031(11) 0.026(10) 0.081(15) -0.014(10) 0.008(10) -0.009(8)

loop_
_atom_type_symbol
_atom_type_description
_atom_type_scat_dispersion_real
_atom_type_scat_dispersion_imag
_atom_type_scat_source
C C 0.0033 0.0016 'International Tables Vol C Tables 4.2.6.8 and 6.1.1.4'
H H 0.0000 0.0000 'International Tables Vol C Tables 4.2.6.8 and 6.1.1.4'
Os Os -1.2165 7.6030 'International Tables Vol C Tables 4.2.6.8 and 6.1.1.4'
P P 0.1023 0.0942 'International Tables Vol C Tables 4.2.6.8 and 6.1.1.4'
O O 0.0106 0.0060 'International Tables Vol C Tables 4.2.6.8 and 6.1.1.4'
S S 0.1246 0.1234 'International Tables Vol C Tables 4.2.6.8 and 6.1.1.4'

loop_
_geom_angle_atom_site_label_1
_geom_angle_atom_site_label_2
_geom_angle_atom_site_label_3
_geom_angle
C2 Os1 C3 92.0(7)
C2 Os1 C1 86.8(7)
C3 Os1 C1 176.1(8)
C2 Os1 P1 101.7(5)
C3 Os1 P1 94.8(5)
C1 Os1 P1 89.1(6)
C2 Os1 Os2 93.8(5)
C3 Os1 Os2 89.5(5)
C1 Os1 Os2 86.8(6)
P1 Os1 Os2 163.75(9)
C2 Os1 Os3 153.3(5)
C3 Os1 Os3 90.2(5)
C1 Os1 Os3 89.2(6)
P1 Os1 Os3 104.62(9)
Os2 Os1 Os3 59.64(3)
C6 Os2 C7 89.4(9)
C6 Os2 C4 102.1(10)
C7 Os2 C4 89.6(10)
C6 Os2 C5 90.5(8)
C7 Os2 C5 177.6(9)
C4 Os2 C5 88.1(9)
C6 Os2 Os3 101.4(6)
C7 Os2 Os3 89.9(7)
C4 Os2 Os3 156.5(7)
C5 Os2 Os3 92.4(5)
C6 Os2 Os1 162.0(6)
C7 Os2 Os1 89.8(6)
C4 Os2 Os1 95.9(7)
C5 Os2 Os1 90.9(5)
Os3 Os2 Os1 60.65(2)
C10 Os3 C9 92.8(9)
C10 Os3 C8 174.9(9)
C9 Os3 C8 92.2(8)
C10 Os3 C11 88.8(9)
C9 Os3 C11 99.9(9)
C8 Os3 C11 90.7(7)
C10 Os3 Os2 89.1(7)
C9 Os3 Os2 94.7(8)
C8 Os3 Os2 90.1(5)
C11 Os3 Os2 165.3(5)
C10 Os3 Os1 89.7(7)
C9 Os3 Os1 154.3(8)
C8 Os3 Os1 85.6(5)
C11 Os3 Os1 105.7(5)
Os2 Os3 Os1 59.71(2)
C18 P1 C12 103.1(7)
C18 P1 C24 97.6(7)
C12 P1 C24 105.2(6)
C18 P1 Os1 121.0(5)
C12 P1 Os1 109.9(6)
C24 P1 Os1 118.1(5)
O1 C1 Os1 176.8(19)
O2 C2 Os1 175.5(17)
O3 C3 Os1 174.5(16)
O4 C4 Os2 176(3)
O5 C5 Os2 177.0(17)
O6 C6 Os2 179(2)
O7 C7 Os2 176(2)
O8 C8 Os3 174.6(14)
O9 C9 Os3 175(2)
O10 C10 Os3 171.5(18)
O11 C11 Os3 175.3(19)
C13 C12 C17 117.7(14)
C13 C12 P1 121.3(11)
C17 C12 P1 120.0(11)
C12 C13 C14 121.8(15)
C12 C13 H13 119.1
C14 C13 H13 119.1
C15 C14 C13 117.8(16)
C15 C14 H14 121.1
C13 C14 H14 121.1
C14 C15 C16 124.6(16)
C14 C15 H15 117.7
C16 C15 H15 117.7
C15 C16 C17 116.2(16)
C15 C16 H16 121.9
C17 C16 H16 121.9
C16 C17 C12 121.7(15)
C16 C17 H17 119.1
C12 C17 H17 119.1
C23 C18 C19 115.2(14)
C23 C18 P1 124.0(12)
C19 C18 P1 120.7(12)
C20 C19 C18 121.6(16)
C20 C19 H19 119.2
C18 C19 H19 119.2
C19 C20 C21 121.4(16)
C19 C20 H20 119.3
C21 C20 H20 119.3
C22 C21 C20 118.9(16)
C22 C21 H21 120.5
C20 C21 H21 120.5
C21 C22 C23 120.3(17)
C21 C22 H22 119.8
C23 C22 H22 119.8
C22 C23 C18 122.1(16)
C22 C23 H23 119.0
C18 C23 H23 119.0
C25 C24 C33 100.8(11)
C25 C24 C29 112.9(14)
C33 C24 C29 112.8(11)
C25 C24 P1 106.7(9)
C33 C24 P1 112.0(11)
C29 C24 P1 111.1(9)
C26 C25 C35 119.5(16)
C26 C25 C24 124.0(15)
C35 C25 C24 109.1(13)
C25 C26 C38 121.4(17)
C25 C26 C27 122.4(15)
C38 C26 C27 106.5(17)
C28 C27 C40 120.0(16)
C28 C27 C26 118.2(16)
C40 C27 C26 109.0(15)
C27 C28 C43 117.6(16)
C27 C28 C29 124.6(16)
C43 C28 C29 111.5(15)
C28 C29 C30 101.2(13)
C28 C29 C24 116.0(14)
C30 C29 C24 115.5(13)
C28 C29 H29 107.8
C30 C29 H29 107.8
C24 C29 H29 107.8
C31 C30 C44 120.8(15)
C31 C30 C29 123.2(15)
C44 C30 C29 109.5(15)
C30 C31 C32 121.3(14)
C30 C31 C47 117.4(17)
C32 C31 C47 107.6(14)
C33 C32 C49 120.3(15)
C33 C32 C31 119.1(16)
C49 C32 C31 109.7(15)
C32 C33 C34 118.4(13)
C32 C33 C24 126.0(14)
C34 C33 C24 109.0(12)
C51 C34 C33 121.3(14)
C51 C34 C35 119.9(14)
C33 C34 C35 108.4(13)
C36 C35 C25 120.3(15)
C36 C35 C34 121.3(13)
C25 C35 C34 109.6(13)
C35 C36 C37 118.2(15)
C35 C36 C53 118.3(16)
C37 C36 C53 110.6(16)
C38 C37 C36 121.1(15)
C38 C37 C55 122.7(18)
C36 C37 C55 105.5(16)
C37 C38 C39 119.6(16)
C37 C38 C26 119.1(18)
C39 C38 C26 107.1(16)
C38 C39 C57 119.3(18)
C38 C39 C40 112.0(17)
C57 C39 C40 119.9(18)
C41 C40 C39 119.7(17)
C41 C40 C27 122.1(17)
C39 C40 C27 105.3(18)
C40 C41 C59 123.3(19)
C40 C41 C42 117.0(18)
C59 C41 C42 107.3(18)
C43 C42 C41 119.8(18)
C43 C42 C61 119.7(19)
C41 C42 C61 108.5(17)
C42 C43 C28 123.5(17)
C42 C43 C44 118.1(17)
C28 C43 C44 107.1(16)
C45 C44 C30 122.3(18)
C45 C44 C43 120.4(18)
C30 C44 C43 108.0(15)
C62 C45 C44 120(2)
C62 C45 C46 110.0(17)
C44 C45 C46 115.3(19)
C47 C46 C45 123.3(17)
C47 C46 C64 120(2)
C45 C46 C64 105(2)
C46 C47 C48 121.1(17)
C46 C47 C31 120.8(17)
C48 C47 C31 106.7(15)
C66 C48 C47 121.2(18)
C66 C48 C49 120.2(16)
C47 C48 C49 108.3(14)
C50 C49 C32 121.8(15)
C50 C49 C48 117.4(16)
C32 C49 C48 107.7(16)
C49 C50 C68 122.3(18)
C49 C50 C51 118.4(15)
C68 C50 C51 108.5(17)
C34 C51 C50 119.7(15)
C34 C51 C52 117.4(16)
C50 C51 C52 109.3(15)
C53 C52 C51 122.6(15)
C53 C52 C69 121.2(18)
C51 C52 C69 106.3(17)
C52 C53 C54 118.0(16)
C52 C53 C36 120.5(16)
C54 C53 C36 107.9(18)
C81 C54 C53 122.2(19)
C81 C54 C55 119.7(18)
C53 C54 C55 106.8(15)
C56 C55 C54 119.9(16)
C56 C55 C37 118.6(17)
C54 C55 C37 109.0(17)
C55 C56 C57 118.3(17)
C55 C56 C82 120.4(19)
C57 C56 C82 107.9(18)
C39 C57 C56 121.4(18)
C39 C57 C58 118.0(17)
C56 C57 C58 108.8(16)
C59 C58 C83 118.7(18)
C59 C58 C57 121.9(17)
C83 C58 C57 106.3(19)
C41 C59 C60 110.6(18)
C41 C59 C58 117(2)
C60 C59 C58 120.4(16)
C76 C60 C59 119.7(18)
C76 C60 C61 122(2)
C59 C60 C61 108.5(17)
C62 C61 C60 120.0(19)
C62 C61 C42 121.0(18)
C60 C61 C42 105.2(17)
C61 C62 C45 120.8(18)
C61 C62 C63 123(2)
C45 C62 C63 107(2)
C64 C63 C75 122(2)
C64 C63 C62 109(2)
C75 C63 C62 115(2)
C65 C64 C63 121(2)
C65 C64 C46 119(2)
C63 C64 C46 109(2)
C64 C65 C73 120(2)
C64 C65 C66 123(2)
C73 C65 C66 105.3(19)
C48 C66 C67 120.6(17)
C48 C66 C65 116.1(18)
C67 C66 C65 109.8(19)
C66 C67 C68 120.4(19)
C66 C67 C72 111(2)
C68 C67 C72 118(2)
C67 C68 C50 119.0(19)
C67 C68 C69 118(2)
C50 C68 C69 109.9(16)
C70 C69 C68 120.9(19)
C70 C69 C52 119.8(19)
C68 C69 C52 105.9(15)
C69 C70 C81 119.6(18)
C69 C70 C71 122(2)
C81 C70 C71 106(2)
C72 C71 C79 122(2)
C72 C71 C70 116(2)
C79 C71 C70 109.5(19)
C71 C72 C67 126(2)
C71 C72 C73 120(2)
C67 C72 C73 104(2)
C74 C73 C65 122(2)
C74 C73 C72 115(2)
C65 C73 C72 110(2)
C73 C74 C78 122(2)
C73 C74 C75 118(2)
C78 C74 C75 108.9(19)
C63 C75 C76 121.7(19)
C63 C75 C74 118(2)
C76 C75 C74 107(2)
C60 C76 C77 123.0(17)
C60 C76 C75 118.6(19)
C77 C76 C75 106.0(19)
C83 C77 C76 118.4(17)
C83 C77 C78 119(2)
C76 C77 C78 110.9(18)
C79 C78 C74 120(2)
C79 C78 C77 121.4(19)
C74 C78 C77 106.8(17)
C78 C79 C71 121(2)
C78 C79 C80 121(2)
C71 C79 C80 106.8(19)
C82 C80 C81 121.3(18)
C82 C80 C79 118.5(19)
C81 C80 C79 109.4(19)
C54 C81 C80 120.3(19)
C54 C81 C70 119.0(19)
C80 C81 C70 107.9(17)
C80 C82 C83 120.6(18)
C80 C82 C56 118(2)
C83 C82 C56 107.5(18)
C77 C83 C82 119.7(18)
C77 C83 C58 119.7(18)
C82 C83 C58 109.3(19)
S2 C84 S1 172(2)

loop_
_geom_bond_atom_site_label_1
_geom_bond_atom_site_label_2
_geom_bond_distance
Os1 C2 1.945(18)
Os1 C3 1.958(19)
Os1 C1 2.00(2)
Os1 P1 2.362(4)
Os1 Os2 2.8869(11)
Os1 Os3 2.9139(9)
Os2 C6 1.91(3)
Os2 C7 1.92(2)
Os2 C4 1.93(2)
Os2 C5 1.95(2)
Os2 Os3 2.8847(10)
Os3 C10 1.87(2)
Os3 C9 1.89(2)
Os3 C8 1.917(18)
Os3 C11 1.92(2)
S1 C84 1.60(3)
S2 C84 1.42(3)
P1 C18 1.813(15)
P1 C12 1.839(14)
P1 C24 1.945(16)
O1 C1 1.10(2)
O2 C2 1.082(17)
O3 C3 1.120(18)
O4 C4 1.09(2)
O5 C5 1.13(2)
O6 C6 1.11(3)
O7 C7 1.14(2)
O8 C8 1.140(18)
O9 C9 1.13(2)
O10 C10 1.17(2)
O11 C11 1.09(2)
C12 C13 1.360(19)
C12 C17 1.419(19)
C13 C14 1.37(2)
C13 H13 0.9300
C14 C15 1.36(2)
C14 H14 0.9300
C15 C16 1.36(2)
C15 H15 0.9300
C16 C17 1.38(2)
C16 H16 0.9300
C17 H17 0.9300
C18 C23 1.38(2)
C18 C19 1.40(2)
C19 C20 1.35(2)
C19 H19 0.9300
C20 C21 1.35(2)
C20 H20 0.9300
C21 C22 1.35(2)
C21 H21 0.9300
C22 C23 1.37(2)
C22 H22 0.9300
C23 H23 0.9300
C24 C25 1.54(2)
C24 C33 1.542(19)
C24 C29 1.58(2)
C25 C26 1.34(2)
C25 C35 1.43(2)
C26 C38 1.44(2)
C26 C27 1.48(2)
C27 C28 1.37(2)
C27 C40 1.43(2)
C28 C43 1.42(2)
C28 C29 1.51(2)
C29 C30 1.53(2)
C29 H29 0.9800
C30 C31 1.39(2)
C30 C44 1.44(2)
C31 C32 1.45(2)
C31 C47 1.49(2)
C32 C33 1.37(2)
C32 C49 1.43(2)
C33 C34 1.438(19)
C34 C51 1.40(2)
C34 C35 1.44(2)
C35 C36 1.41(2)
C36 C37 1.42(2)
C36 C53 1.44(2)
C37 C38 1.37(2)
C37 C55 1.47(2)
C38 C39 1.40(3)
C39 C57 1.43(2)
C39 C40 1.43(2)
C40 C41 1.40(3)
C41 C59 1.42(2)
C41 C42 1.42(3)
C42 C43 1.37(2)
C42 C61 1.50(3)
C43 C44 1.48(2)
C44 C45 1.42(2)
C45 C62 1.41(3)
C45 C46 1.46(3)
C46 C47 1.34(3)
C46 C64 1.48(3)
C47 C48 1.47(2)
C48 C66 1.39(2)
C48 C49 1.47(2)
C49 C50 1.38(2)
C50 C68 1.42(2)
C50 C51 1.43(2)
C51 C52 1.48(2)
C52 C53 1.34(2)
C52 C69 1.49(2)
C53 C54 1.43(2)
C54 C81 1.39(2)
C54 C55 1.46(3)
C55 C56 1.39(3)
C56 C57 1.45(3)
C56 C82 1.46(2)
C57 C58 1.46(3)
C58 C59 1.42(3)
C58 C83 1.46(2)
C59 C60 1.42(3)
C60 C76 1.35(2)
C60 C61 1.44(2)
C61 C62 1.35(3)
C62 C63 1.47(3)
C63 C64 1.39(3)
C63 C75 1.42(3)
C64 C65 1.36(3)
C65 C73 1.43(3)
C65 C66 1.48(3)
C66 C67 1.40(3)
C67 C68 1.42(3)
C67 C72 1.44(3)
C68 C69 1.48(3)
C69 C70 1.35(3)
C70 C81 1.44(3)
C70 C71 1.47(3)
C71 C72 1.34(3)
C71 C79 1.41(3)
C72 C73 1.53(3)
C73 C74 1.40(3)
C74 C78 1.43(3)
C74 C75 1.48(3)
C75 C76 1.47(3)
C76 C77 1.45(3)
C77 C83 1.40(2)
C77 C78 1.45(3)
C78 C79 1.36(3)
C79 C80 1.45(2)
C80 C82 1.41(3)
C80 C81 1.43(3)
C82 C83 1.45(3)
